data_7160390
loop_
_publ_author_name
'Jena, Chinmay K.'
'Patnaik, Aurobindo'
'Nayak, Sushree S.'
'Kumari, Supriya'
'Panda, Ankita'
'Dixit, Manjusha'
'Sharma, Nagendra K.'

_publ_section_title
;
 PIDA-mediated synthesis of kynurenine derivatives by oxidative
 fragmentation of the tryptophan scaffold.
;
_journal_issue 13
_journal_name_full 'Organic &amp; biomolecular chemistry'
_journal_page_first 3208
_journal_page_last 3223
_journal_paper_doi 10.1039/d5ob00057b
_journal_volume 23
_journal_year 2025
_chemical_absolute_configuration s
_chemical_formula_moiety '2(C19 H20 N2 O6 S)'
_chemical_formula_sum 'C38 H40 N4 O12 S2'
_chemical_formula_weight 808.86
_space_group_crystal_system monoclinic
_space_group_IT_number 4
_space_group_name_Hall 'P 2yb'
_space_group_name_H-M_alt 'P 1 21 1'
_atom_sites_solution_hydrogens mixed
_atom_sites_solution_primary dual
_audit_creation_date 2024-04-25
_audit_creation_method
;
Olex2 1.3
(compiled 2020.11.12 svn.r5f609507 for OlexSys, GUI svn.r6408)
;
_audit_update_record
;
2024-09-30 deposited with the CCDC.	2025-02-25 downloaded from the CCDC.
;
_cell_angle_alpha 90
_cell_angle_beta 104.994(2)
_cell_angle_gamma 90
_cell_formula_units_Z 2
_cell_length_a 11.0125(2)
_cell_length_b 8.54110(10)
_cell_length_c 21.0020(3)
_cell_measurement_reflns_used 12718
_cell_measurement_temperature 100.00(10)
_cell_measurement_theta_max 75.0770
_cell_measurement_theta_min 4.1240
_cell_volume 1908.17(5)
_computing_cell_refinement 'CrysAlisPro 1.171.42.89a (Rigaku OD, 2023)'
_computing_data_collection 'CrysAlisPro 1.171.42.89a (Rigaku OD, 2023)'
_computing_data_reduction 'CrysAlisPro 1.171.42.89a (Rigaku OD, 2023)'
_computing_molecular_graphics 'Olex2 1.3 (Dolomanov et al., 2009)'
_computing_publication_material 'Olex2 1.3 (Dolomanov et al., 2009)'
_computing_structure_refinement 'SHELXL 2019/3 (Sheldrick, 2015)'
_computing_structure_solution 'SHELXT 2018/2 (Sheldrick, 2018)'
_diffrn_ambient_environment N~2~
_diffrn_ambient_temperature 100.00(10)
_diffrn_detector 'Hybrid Pixel Array Detector'
_diffrn_detector_area_resol_mean 5.8140
_diffrn_detector_type 'Pilatus 200K'
_diffrn_measured_fraction_theta_full 0.998
_diffrn_measured_fraction_theta_max 0.971
_diffrn_measurement_details
;
List of Runs (angles in degrees, time in seconds):

  # Type    Start    End  Width  t~exp~   \w     \q     \k     \f   Frames
#--------------------------------------------------------------------------
  1  \w    -45.00  31.00   0.50    0.55    --  -38.50  18.00 149.00  152
  2  \w   -108.00 -32.00   0.50    0.55    --  -38.50 -18.00 -18.00  152
  3  \w     43.00 118.00   0.50    0.55    --   48.81  18.00 149.00  150
  4  \w    -21.00  55.00   0.50    0.55    --   48.81 -18.00 -18.00  152
  5  \w     33.00 108.00   0.50    2.77    --  102.00 -18.00 -18.00  150
  6  \w     96.00 172.00   0.50    2.77    --  102.00  18.00 149.00  152
  7  \w    -50.00  24.00   0.50    0.55    --  -38.50  57.00 -30.00  148
  8  \w    -42.00  28.00   0.50    0.55    --  -38.50  38.00 -90.00  140
  9  \w     46.00 115.00   0.50    0.55    --   48.81  38.00-180.00  138
 10  \w     38.00 107.00   0.50    2.77    --  102.00 -45.00-150.00  138
 11  \w     34.00 105.00   0.50    2.77    --  102.00 -30.00 -60.00  142
 12  \w     39.00 105.00   0.50    2.77    --  102.00 -61.00-120.00  132
 13  \w     39.00  65.00   0.50    2.77    --  102.00-125.00   0.00   52
 14  \w    131.00 164.00   0.50    2.77    --  102.00 125.00 -60.00   66
 15  \w     79.00 105.00   0.50    2.77    --  102.00-125.00   0.00   52
 16  \w     40.00  74.00   0.50    2.77    --  102.00-125.00-120.00   68
 17  \w     77.00 107.00   0.50    2.77    --  102.00-125.00-120.00   60
 18  \w     43.00 111.00   0.50    2.77    --  102.00-125.00  30.00  136
 19  \w    100.00 161.00   0.50    2.77    --  102.00  30.00  90.00  122
 20  \w    109.00 144.00   0.50    2.77    --  102.00  77.00  30.00   70
 21  \w     98.00 126.00   0.50    2.77    --  102.00 125.00 -60.00   56
 22  \w     78.00 104.00   0.50    2.77    --  102.00 -94.00-150.00   52
 23  \w     40.00 106.00   0.50    2.77    --  102.00-125.00-150.00  132
;
_diffrn_measurement_device 'four-circle diffractometer'
_diffrn_measurement_device_type 'SuperNova, Dual, Cu at home/near, Pilatus 200K'
_diffrn_measurement_method '\w scans'
_diffrn_orient_matrix_type 'CrysAlisPro convention (1999,Acta A55,543-557)'
_diffrn_orient_matrix_UB_11 -0.1346569000
_diffrn_orient_matrix_UB_12 -0.0170498000
_diffrn_orient_matrix_UB_13 0.0078473000
_diffrn_orient_matrix_UB_21 -0.0012284000
_diffrn_orient_matrix_UB_22 0.1753336000
_diffrn_orient_matrix_UB_23 0.0170149000
_diffrn_orient_matrix_UB_31 -0.0533461000
_diffrn_orient_matrix_UB_32 0.0387931000
_diffrn_orient_matrix_UB_33 -0.0735792000
_diffrn_radiation_monochromator mirror
_diffrn_radiation_probe x-ray
_diffrn_radiation_type 'Cu K\a'
_diffrn_radiation_wavelength 1.54184
_diffrn_reflns_av_R_equivalents 0.0544
_diffrn_reflns_av_unetI/netI 0.0591
_diffrn_reflns_Laue_measured_fraction_full 0.998
_diffrn_reflns_Laue_measured_fraction_max 0.971
_diffrn_reflns_limit_h_max 13
_diffrn_reflns_limit_h_min -13
_diffrn_reflns_limit_k_max 10
_diffrn_reflns_limit_k_min -10
_diffrn_reflns_limit_l_max 14
_diffrn_reflns_limit_l_min -26
_diffrn_reflns_number 16144
_diffrn_reflns_point_group_measured_fraction_full 0.902
_diffrn_reflns_point_group_measured_fraction_max 0.856
_diffrn_reflns_theta_full 67.684
_diffrn_reflns_theta_max 75.421
_diffrn_reflns_theta_min 4.156
_diffrn_source 'micro-focus sealed X-ray tube'
_diffrn_source_type 'SuperNova (Cu) X-ray Source'
_exptl_absorpt_coefficient_mu 1.858
_exptl_absorpt_correction_T_max 1.00000
_exptl_absorpt_correction_T_min 0.82084
_exptl_absorpt_correction_type multi-scan
_exptl_absorpt_process_details
;
CrysAlisPro 1.171.42.89a (Rigaku Oxford Diffraction, 2023)
Empirical absorption correction using spherical harmonics,
implemented in SCALE3 ABSPACK scaling algorithm.
;
_exptl_crystal_colour 'clear whiteish white'
_exptl_crystal_colour_lustre clear
_exptl_crystal_colour_modifier whiteish
_exptl_crystal_colour_primary white
_exptl_crystal_density_diffrn 1.408
_exptl_crystal_description block
_exptl_crystal_F_000 848
_exptl_crystal_size_max 0.02
_exptl_crystal_size_mid 0.02
_exptl_crystal_size_min 0.002
_refine_diff_density_max 0.285
_refine_diff_density_min -0.309
_refine_diff_density_rms 0.049
_refine_ls_abs_structure_details
;
 Flack x determined using 2437 quotients [(I+)-(I-)]/[(I+)+(I-)]
 (Parsons, Flack and Wagner, Acta Cryst. B69 (2013) 249-259).
;
_refine_ls_abs_structure_Flack 0.052(8)
_refine_ls_extinction_method none
_refine_ls_goodness_of_fit_ref 1.068
_refine_ls_hydrogen_treatment mixed
_refine_ls_matrix_type full
_refine_ls_number_parameters 517
_refine_ls_number_reflns 6776
_refine_ls_number_restraints 1
_refine_ls_restrained_S_all 1.068
_refine_ls_R_factor_all 0.0369
_refine_ls_R_factor_gt 0.0331
_refine_ls_shift/su_max 0.000
_refine_ls_shift/su_mean 0.000
_refine_ls_structure_factor_coef Fsqd
_refine_ls_weighting_details 'w=1/[\s^2^(Fo^2^)+(0.0498P)^2^+0.4495P] where P=(Fo^2^+2Fc^2^)/3'
_refine_ls_weighting_scheme calc
_refine_ls_wR_factor_gt 0.0905
_refine_ls_wR_factor_ref 0.0913
_reflns_Friedel_coverage 0.649
_reflns_Friedel_fraction_full 0.790
_reflns_Friedel_fraction_max 0.724
_reflns_number_gt 6453
_reflns_number_total 6776
_reflns_threshold_expression 'I > 2\s(I)'
_cod_data_source_file d5ob00057b2.cif
_cod_data_source_block nks-ckj-ts-kyn_auto
_cod_depositor_comments 'Adding full bibliography for 7160390--7160394.cif.'
_cod_database_code 7160390
_shelx_shelxl_version_number 2019/3
_chemical_oxdiff_formula 'C H N O S'
_chemical_oxdiff_usercomment 'Off-white,block '
_shelx_space_group_comment
;
The symmetry employed for this shelxl refinement is uniquely defined
by the following loop, which should always be used as a source of
symmetry information in preference to the above space-group names.
They are only intended as comments.
;
_shelx_estimated_absorpt_t_max 0.996
_shelx_estimated_absorpt_t_min 0.964
_reflns_odcompleteness_completeness 99.92
_reflns_odcompleteness_iscentric 1
_reflns_odcompleteness_theta 66.97
_olex2_refinement_description
;
1. Fixed Uiso
 At 1.2 times of:
  All C(H) groups, All C(H,H) groups, All N(H) groups
 At 1.5 times of:
  All C(H,H,H) groups
2.a Ternary CH refined with riding coordinates:
 C27(H27), C8(H8)
2.b Secondary CH2 refined with riding coordinates:
 C11(H11A,H11B), C30(H30A,H30B)
2.c Aromatic/amide H refined with riding coordinates:
 N4(H4A), N2(H2), C36(H36), C35(H35), C25(H25), C38(H38), C15(H15), C4(H4),
 C7(H7), C33(H33), C6(H6), C16(H16), C19(H19), C22(H22), C26(H26), C34(H34),
 C17(H17), C23(H23), C3(H3), C14(H14)
2.d Idealised Me refined as rotating group:
 C1(H1A,H1B,H1C), C29(H29A,H29B,H29C), C10(H10A,H10B,H10C), C20(H20A,H20B,H20C)
;
_olex2_submission_special_instructions 'No special instructions were received'
_oxdiff_exptl_absorpt_empirical_details
;
Empirical correction (ABSPACK) includes:
- Absorption correction using spherical harmonics
- Frame scaling
;
_oxdiff_exptl_absorpt_empirical_full_max 2.035
_oxdiff_exptl_absorpt_empirical_full_min 0.490

loop_
_space_group_symop_operation_xyz
'x, y, z'
'-x, y+1/2, -z'

loop_
_atom_site_label
_atom_site_type_symbol
_atom_site_fract_x
_atom_site_fract_y
_atom_site_fract_z
_atom_site_U_iso_or_equiv
_atom_site_adp_type
_atom_site_occupancy
_atom_site_site_symmetry_order
_atom_site_calc_flag
_atom_site_refinement_flags_posn
_atom_site_refinement_flags_adp
_atom_site_refinement_flags_occupancy
_atom_site_disorder_assembly
_atom_site_disorder_group
S1 S 0.18358(6) 0.21258(7) 0.92010(3) 0.01875(15) Uani 1 1 d . . . . .
S2 S 0.80828(6) 0.38682(8) 0.56861(3) 0.01855(15) Uani 1 1 d . . . . .
O10 O 0.36402(18) 0.3110(2) 0.45870(9) 0.0201(4) Uani 1 1 d . . . . .
O11 O 0.44409(18) 0.5909(2) 0.57575(10) 0.0197(4) Uani 1 1 d . . . . .
O4 O 0.62984(18) 0.1378(2) 1.02790(9) 0.0207(4) Uani 1 1 d . . . . .
O9 O 0.51160(19) 0.4673(2) 0.43580(9) 0.0220(4) Uani 1 1 d . . . . .
O5 O 0.55076(19) 0.4063(2) 0.91935(9) 0.0212(4) Uani 1 1 d . . . . .
O6 O 0.65013(19) 0.7830(2) 0.76016(10) 0.0241(4) Uani 1 1 d . . . . .
O3 O 0.4794(2) 0.2829(2) 1.05399(10) 0.0237(4) Uani 1 1 d . . . . .
O8 O 0.81657(19) 0.2239(3) 0.58520(10) 0.0249(4) Uani 1 1 d . . . . .
O1 O 0.11127(18) 0.3346(2) 0.88089(10) 0.0239(4) Uani 1 1 d . . . . .
O7 O 0.88348(18) 0.4988(3) 0.61249(9) 0.0244(4) Uani 1 1 d . . . . .
N4 N 0.3762(2) 0.7687(3) 0.66657(11) 0.0180(5) Uani 1 1 d . . . . .
H4A H 0.392650 0.765560 0.627757 0.022 Uiso 1 1 calc R U . . .
O2 O 0.16894(19) 0.0538(3) 0.89809(10) 0.0255(4) Uani 1 1 d . . . . .
O12 O 0.36335(19) 0.9443(2) 0.74808(10) 0.0242(4) Uani 1 1 d . . . . .
N2 N 0.6153(2) 0.5913(3) 0.83094(11) 0.0195(5) Uani 1 1 d . . . . .
H2 H 0.586322 0.580452 0.865986 0.023 Uiso 1 1 calc R U . . .
N1 N 0.3285(2) 0.2600(3) 0.92694(12) 0.0202(5) Uani 1 1 d . . . . .
C18 C 0.6561(3) 0.4535(3) 0.80701(13) 0.0183(5) Uani 1 1 d . . . . .
N3 N 0.6643(2) 0.4388(3) 0.56200(12) 0.0189(5) Uani 1 1 d . . . . .
C5 C 0.1520(2) 0.2218(4) 0.99862(13) 0.0202(5) Uani 1 1 d . . . . .
C13 C 0.6277(3) 0.3072(3) 0.83131(13) 0.0183(5) Uani 1 1 d . . . . .
C21 C 0.9240(3) 0.4496(4) 0.37754(14) 0.0264(7) Uani 1 1 d . . . . .
C36 C 0.2706(3) 0.6242(3) 0.73670(14) 0.0215(6) Uani 1 1 d . . . . .
H36 H 0.246001 0.719883 0.752785 0.026 Uiso 1 1 calc R U . . .
C35 C 0.2380(3) 0.4831(4) 0.76021(14) 0.0250(6) Uani 1 1 d . . . . .
H35 H 0.189669 0.482961 0.791706 0.030 Uiso 1 1 calc R U . . .
C37 C 0.3398(3) 0.6267(3) 0.68934(13) 0.0177(5) Uani 1 1 d . . . . .
C25 C 0.8443(3) 0.5583(4) 0.46514(14) 0.0226(6) Uani 1 1 d . . . . .
H25 H 0.817346 0.645826 0.485836 0.027 Uiso 1 1 calc R U . . .
C9 C 0.5146(2) 0.2004(3) 1.01599(12) 0.0176(5) Uani 1 1 d . . . . .
C38 C 0.3894(3) 0.9105(3) 0.69668(13) 0.0197(6) Uani 1 1 d . . . . .
H38 H 0.422413 0.992331 0.675487 0.024 Uiso 1 1 calc R U . . .
C31 C 0.4339(2) 0.4756(3) 0.60920(12) 0.0154(5) Uani 1 1 d . . . . .
C28 C 0.4769(2) 0.3815(3) 0.47307(13) 0.0177(5) Uani 1 1 d . . . . .
C15 C 0.7345(3) 0.1747(4) 0.75886(15) 0.0261(6) Uani 1 1 d . . . . .
H15 H 0.760517 0.080593 0.742202 0.031 Uiso 1 1 calc R U . . .
C4 C 0.1519(3) 0.3671(4) 1.02853(14) 0.0232(6) Uani 1 1 d . . . . .
H4 H 0.175699 0.458682 1.009048 0.028 Uiso 1 1 calc R U . . .
C11 C 0.5070(2) 0.1372(3) 0.89613(13) 0.0176(5) Uani 1 1 d . . . . .
H11A H 0.575665 0.060040 0.910627 0.021 Uiso 1 1 calc R U . . .
H11B H 0.450454 0.099248 0.854339 0.021 Uiso 1 1 calc R U . . .
C7 C 0.0829(3) 0.0994(4) 1.08546(14) 0.0261(7) Uani 1 1 d . . . . .
H7 H 0.059417 0.007872 1.105035 0.031 Uiso 1 1 calc R U . . .
C27 C 0.5570(2) 0.3329(3) 0.54063(13) 0.0173(5) Uani 1 1 d . . . . .
H27 H 0.591525 0.226677 0.535621 0.021 Uiso 1 1 calc R U . . .
C33 C 0.3406(3) 0.3431(3) 0.69066(14) 0.0208(6) Uani 1 1 d . . . . .
H33 H 0.365418 0.246402 0.675555 0.025 Uiso 1 1 calc R U . . .
C6 C 0.1197(3) 0.0870(4) 1.02691(14) 0.0245(6) Uani 1 1 d . . . . .
H6 H 0.122474 -0.012166 1.006836 0.029 Uiso 1 1 calc R U . . .
C30 C 0.4845(2) 0.3197(3) 0.59354(13) 0.0170(5) Uani 1 1 d . . . . .
H30A H 0.413585 0.245969 0.578241 0.020 Uiso 1 1 calc R U . . .
H30B H 0.540809 0.276151 0.634254 0.020 Uiso 1 1 calc R U . . .
C8 C 0.4333(2) 0.1506(3) 0.94853(13) 0.0175(5) Uani 1 1 d . . . . .
H8 H 0.397407 0.045134 0.953545 0.021 Uiso 1 1 calc R U . . .
C24 C 0.8453(2) 0.4092(4) 0.49192(13) 0.0199(6) Uani 1 1 d . . . . .
C16 C 0.7656(3) 0.3187(4) 0.73725(14) 0.0248(6) Uani 1 1 d . . . . .
H16 H 0.815409 0.322747 0.706500 0.030 Uiso 1 1 calc R U . . .
C19 C 0.6144(3) 0.7400(3) 0.80744(14) 0.0202(6) Uani 1 1 d . . . . .
H19 H 0.582185 0.818858 0.830515 0.024 Uiso 1 1 calc R U . . .
C32 C 0.3718(2) 0.4833(3) 0.66384(13) 0.0177(5) Uani 1 1 d . . . . .
C12 C 0.5619(2) 0.2943(3) 0.88457(12) 0.0166(5) Uani 1 1 d . . . . .
C22 C 0.9247(3) 0.3021(4) 0.40535(15) 0.0268(7) Uani 1 1 d . . . . .
H22 H 0.952843 0.214684 0.385080 0.032 Uiso 1 1 calc R U . . .
C26 C 0.8829(3) 0.5775(4) 0.40808(14) 0.0252(6) Uani 1 1 d . . . . .
H26 H 0.881609 0.678871 0.389313 0.030 Uiso 1 1 calc R U . . .
C2 C 0.0800(3) 0.2434(4) 1.11553(14) 0.0248(6) Uani 1 1 d . . . . .
C1 C 0.0382(3) 0.2576(5) 1.17849(15) 0.0323(8) Uani 1 1 d . . . . .
H1A H 0.009639 0.155258 1.189983 0.048 Uiso 1 1 calc R U . . .
H1B H -0.030920 0.333082 1.172052 0.048 Uiso 1 1 calc R U . . .
H1C H 0.108832 0.293618 1.214212 0.048 Uiso 1 1 calc R U . . .
C29 C 0.2834(3) 0.3479(4) 0.39366(14) 0.0261(6) Uani 1 1 d . . . . .
H29A H 0.328486 0.325934 0.360089 0.039 Uiso 1 1 calc R U . . .
H29B H 0.260238 0.458877 0.391920 0.039 Uiso 1 1 calc R U . . .
H29C H 0.207161 0.283562 0.385261 0.039 Uiso 1 1 calc R U . . .
C34 C 0.2748(3) 0.3420(3) 0.73842(15) 0.0247(6) Uani 1 1 d . . . . .
H34 H 0.254950 0.245750 0.756101 0.030 Uiso 1 1 calc R U . . .
C17 C 0.7255(3) 0.4565(4) 0.75957(14) 0.0223(6) Uani 1 1 d . . . . .
H17 H 0.744898 0.553897 0.742704 0.027 Uiso 1 1 calc R U . . .
C23 C 0.8848(3) 0.2800(4) 0.46250(14) 0.0239(6) Uani 1 1 d . . . . .
H23 H 0.884737 0.178511 0.480994 0.029 Uiso 1 1 calc R U . . .
C3 C 0.1169(3) 0.3764(4) 1.08686(14) 0.0253(6) Uani 1 1 d . . . . .
H3 H 0.117828 0.475005 1.107873 0.030 Uiso 1 1 calc R U . . .
C10 C 0.7158(3) 0.1875(4) 1.08933(15) 0.0300(7) Uani 1 1 d . . . . .
H10A H 0.737352 0.297969 1.086062 0.045 Uiso 1 1 calc R U . . .
H10B H 0.792439 0.123939 1.097870 0.045 Uiso 1 1 calc R U . . .
H10C H 0.675633 0.174002 1.125516 0.045 Uiso 1 1 calc R U . . .
C20 C 0.9639(3) 0.4731(5) 0.31470(15) 0.0349(8) Uani 1 1 d . . . . .
H20A H 1.006211 0.378505 0.305027 0.052 Uiso 1 1 calc R U . . .
H20B H 1.021813 0.562185 0.319948 0.052 Uiso 1 1 calc R U . . .
H20C H 0.889738 0.494019 0.278309 0.052 Uiso 1 1 calc R U . . .
C14 C 0.6649(3) 0.1699(3) 0.80517(14) 0.0228(6) Uani 1 1 d . . . . .
H14 H 0.641973 0.071353 0.819485 0.027 Uiso 1 1 calc R U . . .
H1 H 0.342(3) 0.360(4) 0.9350(16) 0.017(8) Uiso 1 1 d . . . . .
H3A H 0.653(3) 0.535(4) 0.5574(15) 0.014(8) Uiso 1 1 d . . . . .

loop_
_atom_site_aniso_label
_atom_site_aniso_U_11
_atom_site_aniso_U_22
_atom_site_aniso_U_33
_atom_site_aniso_U_23
_atom_site_aniso_U_13
_atom_site_aniso_U_12
S1 0.0183(3) 0.0190(3) 0.0194(3) -0.0005(3) 0.0058(2) -0.0005(2)
S2 0.0174(3) 0.0194(3) 0.0193(3) 0.0015(3) 0.0057(2) 0.0005(2)
O10 0.0189(9) 0.0186(10) 0.0222(9) 0.0002(8) 0.0042(7) -0.0012(7)
O11 0.0241(10) 0.0149(9) 0.0226(9) 0.0011(8) 0.0105(8) 0.0013(7)
O4 0.0204(9) 0.0191(9) 0.0215(9) 0.0002(8) 0.0036(8) -0.0001(8)
O9 0.0286(10) 0.0165(9) 0.0226(9) 0.0009(9) 0.0096(8) -0.0009(8)
O5 0.0274(10) 0.0158(10) 0.0229(9) -0.0027(8) 0.0111(8) -0.0031(8)
O6 0.0268(10) 0.0220(10) 0.0240(10) 0.0076(9) 0.0077(8) 0.0028(8)
O3 0.0318(11) 0.0194(10) 0.0218(9) -0.0015(9) 0.0103(8) 0.0026(8)
O8 0.0227(10) 0.0237(11) 0.0301(10) 0.0062(9) 0.0098(8) 0.0046(8)
O1 0.0212(10) 0.0280(11) 0.0224(9) 0.0026(8) 0.0053(8) 0.0063(8)
O7 0.0219(10) 0.0293(11) 0.0207(9) 0.0002(9) 0.0033(7) -0.0065(8)
N4 0.0224(11) 0.0140(11) 0.0187(10) 0.0002(9) 0.0070(9) 0.0015(9)
O2 0.0231(10) 0.0258(11) 0.0288(10) -0.0065(9) 0.0086(8) -0.0029(8)
O12 0.0288(11) 0.0205(11) 0.0240(10) -0.0068(9) 0.0082(8) -0.0004(8)
N2 0.0232(11) 0.0159(11) 0.0211(11) 0.0016(10) 0.0086(9) -0.0008(9)
N1 0.0204(11) 0.0147(12) 0.0267(12) 0.0024(10) 0.0083(9) 0.0020(9)
C18 0.0198(12) 0.0171(13) 0.0166(12) 0.0005(11) 0.0023(10) -0.0004(10)
N3 0.0195(11) 0.0132(11) 0.0244(11) -0.0022(9) 0.0065(9) -0.0014(9)
C5 0.0171(12) 0.0231(14) 0.0203(12) 0.0014(12) 0.0047(10) -0.0011(10)
C13 0.0190(13) 0.0181(13) 0.0181(12) -0.0005(11) 0.0054(10) 0.0007(10)
C21 0.0151(12) 0.0439(19) 0.0193(13) -0.0033(14) 0.0028(10) 0.0007(12)
C36 0.0251(14) 0.0196(14) 0.0219(13) -0.0031(12) 0.0099(11) 0.0034(11)
C35 0.0296(15) 0.0261(15) 0.0228(14) -0.0013(13) 0.0130(11) -0.0026(12)
C37 0.0195(12) 0.0165(13) 0.0164(12) 0.0008(11) 0.0033(10) 0.0009(10)
C25 0.0196(13) 0.0258(15) 0.0227(13) -0.0001(13) 0.0061(10) 0.0027(11)
C9 0.0209(12) 0.0136(12) 0.0196(12) 0.0042(11) 0.0077(10) -0.0020(10)
C38 0.0221(13) 0.0140(13) 0.0231(13) -0.0005(11) 0.0059(10) -0.0001(10)
C31 0.0145(11) 0.0136(12) 0.0182(12) 0.0001(11) 0.0041(9) -0.0019(10)
C28 0.0225(13) 0.0114(12) 0.0207(12) -0.0043(12) 0.0080(10) 0.0005(11)
C15 0.0352(16) 0.0205(15) 0.0261(14) -0.0024(12) 0.0144(12) 0.0042(12)
C4 0.0234(14) 0.0223(15) 0.0233(13) 0.0013(12) 0.0051(11) -0.0001(11)
C11 0.0187(12) 0.0161(12) 0.0185(12) -0.0004(11) 0.0059(10) 0.0002(10)
C7 0.0205(13) 0.0331(17) 0.0239(14) 0.0069(13) 0.0045(11) -0.0052(12)
C27 0.0170(12) 0.0137(12) 0.0230(13) -0.0008(11) 0.0087(10) -0.0002(10)
C33 0.0249(14) 0.0155(13) 0.0239(13) 0.0006(11) 0.0099(11) -0.0008(10)
C6 0.0221(13) 0.0252(15) 0.0247(14) -0.0007(12) 0.0036(11) -0.0035(11)
C30 0.0173(12) 0.0159(13) 0.0192(12) 0.0004(11) 0.0069(10) 0.0004(10)
C8 0.0182(12) 0.0132(12) 0.0218(13) 0.0006(11) 0.0067(10) -0.0016(10)
C24 0.0152(12) 0.0244(15) 0.0206(12) -0.0013(12) 0.0056(10) 0.0009(10)
C16 0.0287(15) 0.0270(15) 0.0218(14) -0.0003(13) 0.0119(12) -0.0004(12)
C19 0.0198(13) 0.0172(14) 0.0232(13) 0.0022(11) 0.0050(10) 0.0007(10)
C32 0.0193(12) 0.0165(13) 0.0175(12) -0.0015(11) 0.0051(10) 0.0003(10)
C12 0.0185(12) 0.0125(12) 0.0180(12) 0.0008(11) 0.0036(10) 0.0005(9)
C22 0.0189(13) 0.0359(17) 0.0248(14) -0.0077(14) 0.0042(11) 0.0056(12)
C26 0.0206(13) 0.0322(16) 0.0217(13) 0.0042(13) 0.0035(11) -0.0010(12)
C2 0.0145(12) 0.0387(18) 0.0214(13) 0.0022(13) 0.0050(10) 0.0002(12)
C1 0.0200(14) 0.054(2) 0.0233(14) 0.0025(15) 0.0070(11) 0.0033(14)
C29 0.0265(14) 0.0237(15) 0.0245(14) 0.0022(12) -0.0001(11) -0.0005(11)
C34 0.0339(16) 0.0175(14) 0.0260(14) 0.0011(12) 0.0137(12) -0.0041(12)
C17 0.0269(14) 0.0206(14) 0.0199(13) 0.0030(12) 0.0070(11) -0.0021(11)
C23 0.0188(13) 0.0247(15) 0.0272(14) -0.0009(13) 0.0041(11) 0.0027(11)
C3 0.0242(14) 0.0274(15) 0.0234(13) -0.0041(13) 0.0047(11) 0.0031(12)
C10 0.0310(16) 0.0231(16) 0.0285(15) -0.0019(13) -0.0053(12) 0.0031(12)
C20 0.0259(15) 0.058(2) 0.0212(13) -0.0034(16) 0.0067(11) -0.0021(15)
C14 0.0292(14) 0.0155(13) 0.0251(14) 0.0003(11) 0.0098(12) 0.0003(11)

loop_
_atom_type_symbol
_atom_type_description
_atom_type_scat_dispersion_real
_atom_type_scat_dispersion_imag
_atom_type_scat_source
C C 0.0181 0.0091 'International Tables Vol C Tables 4.2.6.8 and 6.1.1.4'
H H 0.0000 0.0000 'International Tables Vol C Tables 4.2.6.8 and 6.1.1.4'
N N 0.0311 0.0180 'International Tables Vol C Tables 4.2.6.8 and 6.1.1.4'
O O 0.0492 0.0322 'International Tables Vol C Tables 4.2.6.8 and 6.1.1.4'
S S 0.3331 0.5567 'International Tables Vol C Tables 4.2.6.8 and 6.1.1.4'

loop_
_geom_angle_atom_site_label_1
_geom_angle_atom_site_label_2
_geom_angle_atom_site_label_3
_geom_angle
_geom_angle_site_symmetry_1
_geom_angle_site_symmetry_3
_geom_angle_publ_flag
O1 S1 N1 104.93(13) . . ?
O1 S1 C5 106.76(13) . . ?
O2 S1 O1 120.30(12) . . ?
O2 S1 N1 107.02(13) . . ?
O2 S1 C5 108.07(14) . . ?
N1 S1 C5 109.45(13) . . ?
O8 S2 O7 120.14(13) . . ?
O8 S2 N3 106.69(13) . . ?
O8 S2 C24 108.12(13) . . ?
O7 S2 N3 105.20(13) . . ?
O7 S2 C24 106.39(13) . . ?
N3 S2 C24 110.08(13) . . ?
C28 O10 C29 114.7(2) . . ?
C9 O4 C10 114.7(2) . . ?
C37 N4 H4A 115.8 . . ?
C38 N4 H4A 115.8 . . ?
C38 N4 C37 128.3(2) . . ?
C18 N2 H2 115.6 . . ?
C19 N2 H2 115.6 . . ?
C19 N2 C18 128.9(2) . . ?
S1 N1 H1 112(2) . . ?
C8 N1 S1 123.3(2) . . ?
C8 N1 H1 119(2) . . ?
N2 C18 C13 119.5(2) . . ?
N2 C18 C17 121.6(3) . . ?
C17 C18 C13 118.9(3) . . ?
S2 N3 H3A 113(2) . . ?
C27 N3 S2 123.5(2) . . ?
C27 N3 H3A 119(2) . . ?
C4 C5 S1 118.9(2) . . ?
C6 C5 S1 119.8(2) . . ?
C6 C5 C4 121.2(3) . . ?
C18 C13 C12 122.3(2) . . ?
C14 C13 C18 118.9(2) . . ?
C14 C13 C12 118.8(2) . . ?
C22 C21 C26 118.9(3) . . ?
C22 C21 C20 121.2(3) . . ?
C26 C21 C20 119.9(3) . . ?
C35 C36 H36 119.8 . . ?
C35 C36 C37 120.4(3) . . ?
C37 C36 H36 119.8 . . ?
C36 C35 H35 119.5 . . ?
C36 C35 C34 120.9(3) . . ?
C34 C35 H35 119.5 . . ?
N4 C37 C36 120.8(2) . . ?
N4 C37 C32 119.9(2) . . ?
C36 C37 C32 119.3(3) . . ?
C24 C25 H25 120.4 . . ?
C26 C25 H25 120.4 . . ?
C26 C25 C24 119.2(3) . . ?
O4 C9 C8 111.2(2) . . ?
O3 C9 O4 124.3(2) . . ?
O3 C9 C8 124.6(2) . . ?
N4 C38 H38 116.5 . . ?
O12 C38 N4 127.0(3) . . ?
O12 C38 H38 116.5 . . ?
O11 C31 C30 119.1(2) . . ?
O11 C31 C32 122.3(2) . . ?
C32 C31 C30 118.5(2) . . ?
O10 C28 C27 111.5(2) . . ?
O9 C28 O10 123.9(2) . . ?
O9 C28 C27 124.5(2) . . ?
C16 C15 H15 120.5 . . ?
C16 C15 C14 119.0(3) . . ?
C14 C15 H15 120.5 . . ?
C5 C4 H4 120.5 . . ?
C3 C4 C5 119.0(3) . . ?
C3 C4 H4 120.5 . . ?
H11A C11 H11B 108.0 . . ?
C8 C11 H11A 109.5 . . ?
C8 C11 H11B 109.5 . . ?
C12 C11 H11A 109.5 . . ?
C12 C11 H11B 109.5 . . ?
C12 C11 C8 110.9(2) . . ?
C6 C7 H7 119.5 . . ?
C2 C7 H7 119.5 . . ?
C2 C7 C6 121.0(3) . . ?
N3 C27 C28 110.1(2) . . ?
N3 C27 H27 107.1 . . ?
N3 C27 C30 110.8(2) . . ?
C28 C27 H27 107.1 . . ?
C28 C27 C30 114.3(2) . . ?
C30 C27 H27 107.1 . . ?
C32 C33 H33 119.1 . . ?
C34 C33 H33 119.1 . . ?
C34 C33 C32 121.8(3) . . ?
C5 C6 C7 118.7(3) . . ?
C5 C6 H6 120.6 . . ?
C7 C6 H6 120.6 . . ?
C31 C30 C27 112.6(2) . . ?
C31 C30 H30A 109.1 . . ?
C31 C30 H30B 109.1 . . ?
C27 C30 H30A 109.1 . . ?
C27 C30 H30B 109.1 . . ?
H30A C30 H30B 107.8 . . ?
N1 C8 C9 109.6(2) . . ?
N1 C8 C11 110.3(2) . . ?
N1 C8 H8 107.8 . . ?
C9 C8 C11 113.3(2) . . ?
C9 C8 H8 107.8 . . ?
C11 C8 H8 107.8 . . ?
C25 C24 S2 119.1(2) . . ?
C23 C24 S2 119.4(2) . . ?
C23 C24 C25 121.2(3) . . ?
C15 C16 H16 119.4 . . ?
C17 C16 C15 121.2(3) . . ?
C17 C16 H16 119.4 . . ?
O6 C19 N2 127.2(3) . . ?
O6 C19 H19 116.4 . . ?
N2 C19 H19 116.4 . . ?
C37 C32 C31 122.7(2) . . ?
C33 C32 C37 118.4(2) . . ?
C33 C32 C31 118.9(2) . . ?
O5 C12 C13 122.2(2) . . ?
O5 C12 C11 119.2(2) . . ?
C13 C12 C11 118.6(2) . . ?
C21 C22 H22 119.5 . . ?
C21 C22 C23 121.1(3) . . ?
C23 C22 H22 119.5 . . ?
C21 C26 H26 119.5 . . ?
C25 C26 C21 120.9(3) . . ?
C25 C26 H26 119.5 . . ?
C7 C2 C1 121.1(3) . . ?
C7 C2 C3 118.8(3) . . ?
C3 C2 C1 120.0(3) . . ?
C2 C1 H1A 109.5 . . ?
C2 C1 H1B 109.5 . . ?
C2 C1 H1C 109.5 . . ?
H1A C1 H1B 109.5 . . ?
H1A C1 H1C 109.5 . . ?
H1B C1 H1C 109.5 . . ?
O10 C29 H29A 109.5 . . ?
O10 C29 H29B 109.5 . . ?
O10 C29 H29C 109.5 . . ?
H29A C29 H29B 109.5 . . ?
H29A C29 H29C 109.5 . . ?
H29B C29 H29C 109.5 . . ?
C35 C34 H34 120.4 . . ?
C33 C34 C35 119.1(3) . . ?
C33 C34 H34 120.4 . . ?
C18 C17 H17 119.8 . . ?
C16 C17 C18 120.4(3) . . ?
C16 C17 H17 119.8 . . ?
C24 C23 C22 118.7(3) . . ?
C24 C23 H23 120.6 . . ?
C22 C23 H23 120.6 . . ?
C4 C3 C2 121.1(3) . . ?
C4 C3 H3 119.4 . . ?
C2 C3 H3 119.4 . . ?
O4 C10 H10A 109.5 . . ?
O4 C10 H10B 109.5 . . ?
O4 C10 H10C 109.5 . . ?
H10A C10 H10B 109.5 . . ?
H10A C10 H10C 109.5 . . ?
H10B C10 H10C 109.5 . . ?
C21 C20 H20A 109.5 . . ?
C21 C20 H20B 109.5 . . ?
C21 C20 H20C 109.5 . . ?
H20A C20 H20B 109.5 . . ?
H20A C20 H20C 109.5 . . ?
H20B C20 H20C 109.5 . . ?
C13 C14 H14 119.3 . . ?
C15 C14 C13 121.4(3) . . ?
C15 C14 H14 119.3 . . ?

loop_
_geom_bond_atom_site_label_1
_geom_bond_atom_site_label_2
_geom_bond_distance
_geom_bond_site_symmetry_2
_geom_bond_publ_flag
S1 O1 1.435(2) . ?
S1 O2 1.428(2) . ?
S1 N1 1.617(2) . ?
S1 C5 1.773(3) . ?
S2 O8 1.432(2) . ?
S2 O7 1.434(2) . ?
S2 N3 1.618(2) . ?
S2 C24 1.771(3) . ?
O10 C28 1.343(3) . ?
O10 C29 1.458(3) . ?
O11 C31 1.232(3) . ?
O4 C9 1.340(3) . ?
O4 C10 1.452(3) . ?
O9 C28 1.204(3) . ?
O5 C12 1.229(3) . ?
O6 C19 1.216(4) . ?
O3 C9 1.201(3) . ?
N4 H4A 0.8800 . ?
N4 C37 1.399(3) . ?
N4 C38 1.357(4) . ?
O12 C38 1.221(3) . ?
N2 H2 0.8800 . ?
N2 C18 1.399(4) . ?
N2 C19 1.362(4) . ?
N1 C8 1.463(3) . ?
N1 H1 0.87(4) . ?
C18 C13 1.415(4) . ?
C18 C17 1.404(4) . ?
N3 C27 1.464(3) . ?
N3 H3A 0.83(4) . ?
C5 C4 1.392(4) . ?
C5 C6 1.384(4) . ?
C13 C12 1.485(4) . ?
C13 C14 1.400(4) . ?
C21 C22 1.388(5) . ?
C21 C26 1.399(5) . ?
C21 C20 1.509(4) . ?
C36 H36 0.9500 . ?
C36 C35 1.385(4) . ?
C36 C37 1.401(4) . ?
C35 H35 0.9500 . ?
C35 C34 1.386(4) . ?
C37 C32 1.417(4) . ?
C25 H25 0.9500 . ?
C25 C24 1.391(4) . ?
C25 C26 1.381(4) . ?
C9 C8 1.527(4) . ?
C38 H38 0.9500 . ?
C31 C30 1.512(4) . ?
C31 C32 1.481(4) . ?
C28 C27 1.522(4) . ?
C15 H15 0.9500 . ?
C15 C16 1.384(4) . ?
C15 C14 1.386(4) . ?
C4 H4 0.9500 . ?
C4 C3 1.379(4) . ?
C11 H11A 0.9900 . ?
C11 H11B 0.9900 . ?
C11 C8 1.531(4) . ?
C11 C12 1.517(4) . ?
C7 H7 0.9500 . ?
C7 C6 1.395(4) . ?
C7 C2 1.386(5) . ?
C27 H27 1.0000 . ?
C27 C30 1.531(4) . ?
C33 H33 0.9500 . ?
C33 C32 1.403(4) . ?
C33 C34 1.382(4) . ?
C6 H6 0.9500 . ?
C30 H30A 0.9900 . ?
C30 H30B 0.9900 . ?
C8 H8 1.0000 . ?
C24 C23 1.389(4) . ?
C16 H16 0.9500 . ?
C16 C17 1.381(4) . ?
C19 H19 0.9500 . ?
C22 H22 0.9500 . ?
C22 C23 1.393(4) . ?
C26 H26 0.9500 . ?
C2 C1 1.513(4) . ?
C2 C3 1.394(4) . ?
C1 H1A 0.9800 . ?
C1 H1B 0.9800 . ?
C1 H1C 0.9800 . ?
C29 H29A 0.9800 . ?
C29 H29B 0.9800 . ?
C29 H29C 0.9800 . ?
C34 H34 0.9500 . ?
C17 H17 0.9500 . ?
C23 H23 0.9500 . ?
C3 H3 0.9500 . ?
C10 H10A 0.9800 . ?
C10 H10B 0.9800 . ?
C10 H10C 0.9800 . ?
C20 H20A 0.9800 . ?
C20 H20B 0.9800 . ?
C20 H20C 0.9800 . ?
C14 H14 0.9500 . ?

loop_
_geom_torsion_atom_site_label_1
_geom_torsion_atom_site_label_2
_geom_torsion_atom_site_label_3
_geom_torsion_atom_site_label_4
_geom_torsion
_geom_torsion_site_symmetry_1
_geom_torsion_site_symmetry_2
_geom_torsion_site_symmetry_3
_geom_torsion_site_symmetry_4
_geom_torsion_publ_flag
S1 N1 C8 C9 -112.1(2) . . . . ?
S1 N1 C8 C11 122.5(2) . . . . ?
S1 C5 C4 C3 174.5(2) . . . . ?
S1 C5 C6 C7 -173.6(2) . . . . ?
S2 N3 C27 C28 -111.2(2) . . . . ?
S2 N3 C27 C30 121.3(2) . . . . ?
S2 C24 C23 C22 -174.1(2) . . . . ?
O10 C28 C27 N3 -165.8(2) . . . . ?
O10 C28 C27 C30 -40.3(3) . . . . ?
O11 C31 C30 C27 6.5(3) . . . . ?
O11 C31 C32 C37 -11.5(4) . . . . ?
O11 C31 C32 C33 167.0(2) . . . . ?
O4 C9 C8 N1 -159.9(2) . . . . ?
O4 C9 C8 C11 -36.3(3) . . . . ?
O9 C28 C27 N3 17.1(4) . . . . ?
O9 C28 C27 C30 142.6(3) . . . . ?
O3 C9 C8 N1 21.3(4) . . . . ?
O3 C9 C8 C11 144.9(3) . . . . ?
O8 S2 N3 C27 -30.3(3) . . . . ?
O8 S2 C24 C25 -179.7(2) . . . . ?
O8 S2 C24 C23 -5.1(3) . . . . ?
O1 S1 N1 C8 -164.1(2) . . . . ?
O1 S1 C5 C4 -45.0(2) . . . . ?
O1 S1 C5 C6 130.6(2) . . . . ?
O7 S2 N3 C27 -159.0(2) . . . . ?
O7 S2 C24 C25 -49.4(2) . . . . ?
O7 S2 C24 C23 125.2(2) . . . . ?
N4 C37 C32 C31 -5.3(4) . . . . ?
N4 C37 C32 C33 176.2(2) . . . . ?
O2 S1 N1 C8 -35.2(3) . . . . ?
O2 S1 C5 C4 -175.7(2) . . . . ?
O2 S1 C5 C6 -0.1(3) . . . . ?
N2 C18 C13 C12 -3.7(4) . . . . ?
N2 C18 C13 C14 177.6(3) . . . . ?
N2 C18 C17 C16 179.4(3) . . . . ?
N1 S1 C5 C4 68.1(2) . . . . ?
N1 S1 C5 C6 -116.3(2) . . . . ?
C18 N2 C19 O6 -0.4(5) . . . . ?
C18 C13 C12 O5 -14.8(4) . . . . ?
C18 C13 C12 C11 165.2(2) . . . . ?
C18 C13 C14 C15 3.5(4) . . . . ?
N3 S2 C24 C25 64.1(2) . . . . ?
N3 S2 C24 C23 -121.3(2) . . . . ?
N3 C27 C30 C31 59.9(3) . . . . ?
C5 S1 N1 C8 81.7(2) . . . . ?
C5 C4 C3 C2 -0.9(4) . . . . ?
C13 C18 C17 C16 -0.3(4) . . . . ?
C21 C22 C23 C24 -0.7(4) . . . . ?
C36 C35 C34 C33 -2.6(4) . . . . ?
C36 C37 C32 C31 173.9(2) . . . . ?
C36 C37 C32 C33 -4.6(4) . . . . ?
C35 C36 C37 N4 -178.3(3) . . . . ?
C35 C36 C37 C32 2.4(4) . . . . ?
C37 N4 C38 O12 -5.5(5) . . . . ?
C37 C36 C35 C34 1.2(4) . . . . ?
C25 C24 C23 C22 0.4(4) . . . . ?
C38 N4 C37 C36 22.5(4) . . . . ?
C38 N4 C37 C32 -158.2(3) . . . . ?
C28 C27 C30 C31 -65.2(3) . . . . ?
C15 C16 C17 C18 2.6(4) . . . . ?
C4 C5 C6 C7 1.9(4) . . . . ?
C7 C2 C3 C4 2.0(4) . . . . ?
C6 C5 C4 C3 -1.1(4) . . . . ?
C6 C7 C2 C1 179.0(3) . . . . ?
C6 C7 C2 C3 -1.1(4) . . . . ?
C30 C31 C32 C37 169.5(2) . . . . ?
C30 C31 C32 C33 -12.1(4) . . . . ?
C8 C11 C12 O5 5.0(3) . . . . ?
C8 C11 C12 C13 -175.0(2) . . . . ?
C24 S2 N3 C27 86.8(2) . . . . ?
C24 C25 C26 C21 -0.6(4) . . . . ?
C16 C15 C14 C13 -1.2(5) . . . . ?
C19 N2 C18 C13 -168.4(3) . . . . ?
C19 N2 C18 C17 12.0(4) . . . . ?
C32 C31 C30 C27 -174.4(2) . . . . ?
C32 C33 C34 C35 0.3(5) . . . . ?
C12 C13 C14 C15 -175.2(3) . . . . ?
C12 C11 C8 N1 61.1(3) . . . . ?
C12 C11 C8 C9 -62.1(3) . . . . ?
C22 C21 C26 C25 0.3(4) . . . . ?
C26 C21 C22 C23 0.3(4) . . . . ?
C26 C25 C24 S2 174.8(2) . . . . ?
C26 C25 C24 C23 0.3(4) . . . . ?
C2 C7 C6 C5 -0.8(4) . . . . ?
C1 C2 C3 C4 -178.1(3) . . . . ?
C29 O10 C28 O9 -0.9(4) . . . . ?
C29 O10 C28 C27 -178.1(2) . . . . ?
C34 C33 C32 C37 3.2(4) . . . . ?
C34 C33 C32 C31 -175.3(3) . . . . ?
C17 C18 C13 C12 176.0(2) . . . . ?
C17 C18 C13 C14 -2.7(4) . . . . ?
C10 O4 C9 O3 -5.0(4) . . . . ?
C10 O4 C9 C8 176.2(2) . . . . ?
C20 C21 C22 C23 -178.4(3) . . . . ?
C20 C21 C26 C25 179.1(3) . . . . ?
C14 C13 C12 O5 163.9(3) . . . . ?
C14 C13 C12 C11 -16.1(4) . . . . ?
C14 C15 C16 C17 -1.9(4) . . . . ?
